data_7028617
loop_
_publ_author_name
'Hashem, Emtithal'
'McCabe, Thomas'
'Schulzke, Carola'
'Baker, Robert J.'

_publ_section_title
;
 Synthesis, structure and photophysical properties of [UO2X2(O=PPh3)2] (X
 = Cl, Br, I).
;
_journal_issue 3
_journal_name_full 'Dalton transactions (Cambridge, England : 2003)'
_journal_page_first 1125
_journal_page_last 1131
_journal_paper_doi 10.1039/c3dt52480a
_journal_volume 43
_journal_year 2014
_chemical_formula_sum 'C36 H30 Br2 O4 P2 U'
_chemical_formula_weight 986.39
_chemical_name_systematic
;
 ?
;
_space_group_IT_number 14
_symmetry_cell_setting monoclinic
_symmetry_space_group_name_Hall '-P 2ybc'
_symmetry_space_group_name_H-M 'P 1 21/c 1'
_atom_sites_solution_hydrogens geom
_atom_sites_solution_primary direct
_atom_sites_solution_secondary difmap
_audit_creation_method SHELXL-97
_cell_angle_alpha 90.00
_cell_angle_beta 97.91(3)
_cell_angle_gamma 90.00
_cell_formula_units_Z 2
_cell_length_a 9.2695(19)
_cell_length_b 10.430(2)
_cell_length_c 18.221(4)
_cell_measurement_temperature 170(2)
_cell_volume 1744.9(6)
_computing_data_collection 'SHELXL-97 (Sheldrick, 2008)'
_computing_molecular_graphics ORTEP
_computing_publication_material ORTEP
_computing_structure_refinement 'SHELXL-97 (Sheldrick, 2008)'
_diffrn_ambient_temperature 170(2)
_diffrn_measured_fraction_theta_full 0.984
_diffrn_measured_fraction_theta_max 0.984
_diffrn_measurement_device_type 'AFC12 (Right): Kappa 3 circle'
_diffrn_radiation_monochromator graphite
_diffrn_radiation_source 'fine-focus sealed tube'
_diffrn_radiation_type MoK\a
_diffrn_radiation_wavelength 0.71073
_diffrn_reflns_av_R_equivalents 0.1519
_diffrn_reflns_av_sigmaI/netI 0.0743
_diffrn_reflns_limit_h_max 11
_diffrn_reflns_limit_h_min -11
_diffrn_reflns_limit_k_max 12
_diffrn_reflns_limit_k_min -12
_diffrn_reflns_limit_l_max 21
_diffrn_reflns_limit_l_min -21
_diffrn_reflns_number 17097
_diffrn_reflns_theta_full 24.99
_diffrn_reflns_theta_max 24.99
_diffrn_reflns_theta_min 2.94
_exptl_absorpt_coefficient_mu 7.070
_exptl_absorpt_correction_T_max 0.3321
_exptl_absorpt_correction_T_min 0.2255
_exptl_absorpt_correction_type multi-scan
_exptl_absorpt_process_details 'CrystalClear (Rigaku Inc., 2008)'
_exptl_crystal_density_diffrn 1.877
_exptl_crystal_density_method 'not measured'
_exptl_crystal_description block
_exptl_crystal_F_000 940
_exptl_crystal_size_max 0.30
_exptl_crystal_size_mid 0.20
_exptl_crystal_size_min 0.20
_refine_diff_density_max 4.587
_refine_diff_density_min -2.643
_refine_diff_density_rms 0.574
_refine_ls_extinction_method none
_refine_ls_goodness_of_fit_ref 1.149
_refine_ls_hydrogen_treatment constr
_refine_ls_matrix_type full
_refine_ls_number_parameters 205
_refine_ls_number_reflns 3022
_refine_ls_number_restraints 0
_refine_ls_restrained_S_all 1.149
_refine_ls_R_factor_all 0.1176
_refine_ls_R_factor_gt 0.1019
_refine_ls_shift/su_max 0.000
_refine_ls_shift/su_mean 0.000
_refine_ls_structure_factor_coef Fsqd
_refine_ls_weighting_details 'calc w=1/[\s^2^(Fo^2^)+(0.1479P)^2^+91.3955P] where P=(Fo^2^+2Fc^2^)/3'
_refine_ls_weighting_scheme calc
_refine_ls_wR_factor_gt 0.2766
_refine_ls_wR_factor_ref 0.2991
_reflns_number_gt 2831
_reflns_number_total 3022
_reflns_threshold_expression >2\s(I)
_cod_data_source_file c3dt52480a.txt
_cod_data_source_block compound_3
_cod_original_sg_symbol_H-M P21/c
_cod_database_code 7028617

loop_
_symmetry_equiv_pos_as_xyz
'x, y, z'
'-x, y+1/2, -z+1/2'
'-x, -y, -z'
'x, -y-1/2, z-1/2'

loop_
_atom_site_label
_atom_site_type_symbol
_atom_site_fract_x
_atom_site_fract_y
_atom_site_fract_z
_atom_site_U_iso_or_equiv
_atom_site_adp_type
_atom_site_occupancy
_atom_site_symmetry_multiplicity
_atom_site_calc_flag
_atom_site_refinement_flags
C1 C 0.721(2) 0.3533(19) 0.0596(10) 0.030(4) Uani 1 1 d .
C2 C 0.666(2) 0.323(2) 0.1251(11) 0.038(5) Uani 1 1 d .
H2 H 0.6645 0.2368 0.1416 0.045 Uiso 1 1 calc R
C3 C 0.613(2) 0.419(3) 0.1653(13) 0.047(6) Uani 1 1 d .
H3 H 0.5827 0.4001 0.2117 0.057 Uiso 1 1 calc R
C4 C 0.604(4) 0.544(3) 0.1390(14) 0.063(8) Uani 1 1 d .
H4 H 0.5642 0.6081 0.1670 0.075 Uiso 1 1 calc R
C5 C 0.651(2) 0.576(2) 0.0735(14) 0.046(6) Uani 1 1 d .
H5 H 0.6453 0.6619 0.0566 0.055 Uiso 1 1 calc R
C6 C 0.710(3) 0.479(2) 0.0307(14) 0.045(5) Uani 1 1 d .
H6 H 0.7403 0.4988 -0.0157 0.053 Uiso 1 1 calc R
C7 C 0.861(2) 0.2761(18) -0.0683(11) 0.033(4) Uani 1 1 d .
C8 C 0.740(2) 0.312(2) -0.1219(11) 0.040(5) Uani 1 1 d .
H8 H 0.6439 0.3138 -0.1099 0.048 Uiso 1 1 calc R
C9 C 0.770(3) 0.344(2) -0.1933(11) 0.050(6) Uani 1 1 d .
H9 H 0.6913 0.3655 -0.2303 0.060 Uiso 1 1 calc R
C10 C 0.910(3) 0.345(3) -0.2118(13) 0.069(9) Uani 1 1 d .
H10 H 0.9288 0.3722 -0.2593 0.083 Uiso 1 1 calc R
C11 C 1.025(3) 0.304(4) -0.1579(12) 0.068(9) Uani 1 1 d .
H11 H 1.1205 0.2968 -0.1704 0.081 Uiso 1 1 calc R
C12 C 0.998(2) 0.273(3) -0.0861(11) 0.042(5) Uani 1 1 d .
H12 H 1.0771 0.2507 -0.0495 0.050 Uiso 1 1 calc R
C13 C 0.978(2) 0.199(2) 0.0806(10) 0.029(4) Uani 1 1 d .
C14 C 1.064(3) 0.303(2) 0.1116(14) 0.046(5) Uani 1 1 d .
H14 H 1.0323 0.3882 0.1005 0.055 Uiso 1 1 calc R
C15 C 1.190(3) 0.282(3) 0.1564(15) 0.057(7) Uani 1 1 d .
H15 H 1.2436 0.3540 0.1779 0.069 Uiso 1 1 calc R
C16 C 1.244(3) 0.162(3) 0.1717(11) 0.050(6) Uani 1 1 d .
H16 H 1.3349 0.1490 0.2015 0.060 Uiso 1 1 calc R
C17 C 1.157(3) 0.058(3) 0.1412(13) 0.050(6) Uani 1 1 d .
H17 H 1.1892 -0.0274 0.1524 0.060 Uiso 1 1 calc R
C18 C 1.030(3) 0.076(2) 0.0970(12) 0.040(5) Uani 1 1 d .
H18 H 0.9750 0.0036 0.0769 0.048 Uiso 1 1 calc R
Br1 Br 0.5747(3) -0.0716(2) 0.15066(11) 0.0426(6) Uani 1 1 d .
O1 O 0.7202(16) 0.1059(13) 0.0092(7) 0.035(3) Uani 1 1 d .
O2 O 0.4192(14) 0.1415(12) 0.0262(8) 0.034(3) Uani 1 1 d .
P1 P 0.8134(5) 0.2265(4) 0.0188(2) 0.0240(10) Uani 1 1 d .
U1 U 0.5000 0.0000 0.0000 0.0265(4) Uani 1 2 d S

loop_
_atom_site_aniso_label
_atom_site_aniso_U_11
_atom_site_aniso_U_22
_atom_site_aniso_U_33
_atom_site_aniso_U_23
_atom_site_aniso_U_13
_atom_site_aniso_U_12
C1 0.032(10) 0.030(10) 0.026(9) -0.002(7) -0.001(7) -0.001(8)
C2 0.038(12) 0.041(12) 0.035(10) -0.001(9) 0.007(8) 0.008(9)
C3 0.030(12) 0.069(17) 0.044(12) -0.006(11) 0.013(9) 0.009(11)
C4 0.08(2) 0.063(17) 0.038(13) -0.014(12) 0.002(12) 0.029(16)
C5 0.021(10) 0.035(12) 0.078(16) -0.001(11) -0.008(10) 0.013(9)
C6 0.060(15) 0.024(11) 0.052(14) -0.004(9) 0.019(11) -0.006(10)
C7 0.041(12) 0.021(9) 0.041(11) 0.002(8) 0.019(9) -0.013(9)
C8 0.033(11) 0.052(14) 0.033(10) 0.004(9) -0.001(8) 0.008(10)
C9 0.075(18) 0.049(14) 0.025(10) 0.007(9) 0.004(10) 0.001(13)
C10 0.09(2) 0.10(2) 0.024(11) 0.001(12) 0.008(12) -0.043(19)
C11 0.049(15) 0.13(3) 0.027(11) -0.004(13) 0.004(10) -0.021(17)
C12 0.017(9) 0.073(16) 0.034(10) 0.004(10) -0.001(7) -0.006(10)
C13 0.021(9) 0.042(11) 0.025(9) -0.001(8) 0.003(7) -0.011(8)
C14 0.039(13) 0.031(12) 0.069(15) 0.002(10) 0.008(11) -0.008(10)
C15 0.029(12) 0.068(18) 0.072(17) 0.000(14) -0.006(11) 0.001(12)
C16 0.040(13) 0.076(18) 0.030(10) -0.008(11) -0.010(9) 0.016(12)
C17 0.047(14) 0.051(15) 0.049(13) 0.002(11) -0.004(10) 0.022(12)
C18 0.046(13) 0.031(11) 0.042(11) -0.004(8) 0.004(9) 0.003(10)
Br1 0.0560(14) 0.0422(12) 0.0289(10) 0.0043(8) 0.0031(9) -0.0024(10)
O1 0.049(9) 0.023(7) 0.032(7) 0.002(5) 0.006(6) -0.003(6)
O2 0.025(7) 0.016(6) 0.063(9) -0.001(6) 0.015(6) 0.005(5)
P1 0.022(2) 0.023(2) 0.028(2) 0.0011(17) 0.0067(17) -0.0016(18)
U1 0.0328(6) 0.0217(6) 0.0259(6) 0.0004(3) 0.0070(4) -0.0026(4)

loop_
_atom_type_symbol
_atom_type_description
_atom_type_scat_dispersion_real
_atom_type_scat_dispersion_imag
_atom_type_scat_source
C C 0.0033 0.0016 'International Tables Vol C Tables 4.2.6.8 and 6.1.1.4'
H H 0.0000 0.0000 'International Tables Vol C Tables 4.2.6.8 and 6.1.1.4'
Br Br -0.2901 2.4595 'International Tables Vol C Tables 4.2.6.8 and 6.1.1.4'
O O 0.0106 0.0060 'International Tables Vol C Tables 4.2.6.8 and 6.1.1.4'
P P 0.1023 0.0942 'International Tables Vol C Tables 4.2.6.8 and 6.1.1.4'
U U -9.6767 9.6646 'International Tables Vol C Tables 4.2.6.8 and 6.1.1.4'

loop_
_geom_angle_atom_site_label_1
_geom_angle_atom_site_label_2
_geom_angle_atom_site_label_3
_geom_angle
_geom_angle_site_symmetry_1
_geom_angle_site_symmetry_3
C2 C1 C6 120.7(19) . .
C2 C1 P1 116.1(15) . .
C6 C1 P1 123.1(16) . .
C3 C2 C1 119(2) . .
C3 C2 H2 120.3 . .
C1 C2 H2 120.3 . .
C2 C3 C4 121(2) . .
C2 C3 H3 119.6 . .
C4 C3 H3 119.6 . .
C5 C4 C3 121(2) . .
C5 C4 H4 119.3 . .
C3 C4 H4 119.3 . .
C4 C5 C6 120(2) . .
C4 C5 H5 120.1 . .
C6 C5 H5 120.1 . .
C1 C6 C5 118(2) . .
C1 C6 H6 121.1 . .
C5 C6 H6 121.1 . .
C12 C7 C8 120.9(18) . .
C12 C7 P1 124.2(17) . .
C8 C7 P1 114.8(15) . .
C9 C8 C7 117(2) . .
C9 C8 H8 121.3 . .
C7 C8 H8 121.3 . .
C10 C9 C8 122(2) . .
C10 C9 H9 118.8 . .
C8 C9 H9 118.8 . .
C9 C10 C11 118(2) . .
C9 C10 H10 121.0 . .
C11 C10 H10 121.0 . .
C12 C11 C10 121(2) . .
C12 C11 H11 119.7 . .
C10 C11 H11 119.7 . .
C7 C12 C11 121(2) . .
C7 C12 H12 119.7 . .
C11 C12 H12 119.7 . .
C18 C13 C14 117.5(19) . .
C18 C13 P1 121.7(15) . .
C14 C13 P1 120.7(17) . .
C15 C14 C13 121(2) . .
C15 C14 H14 119.5 . .
C13 C14 H14 119.5 . .
C14 C15 C16 122(3) . .
C14 C15 H15 119.0 . .
C16 C15 H15 119.0 . .
C15 C16 C17 117(2) . .
C15 C16 H16 121.5 . .
C17 C16 H16 121.5 . .
C18 C17 C16 122(2) . .
C18 C17 H17 119.0 . .
C16 C17 H17 119.0 . .
C17 C18 C13 120(2) . .
C17 C18 H18 119.8 . .
C13 C18 H18 119.8 . .
P1 O1 U1 152.5(9) . .
O1 P1 C7 110.0(8) . .
O1 P1 C13 111.0(9) . .
C7 P1 C13 108.4(9) . .
O1 P1 C1 111.2(9) . .
C7 P1 C1 110.2(9) . .
C13 P1 C1 105.8(9) . .
O2 U1 O2 180.0(11) . 3_655
O2 U1 O1 90.9(6) . 3_655
O2 U1 O1 89.1(6) 3_655 3_655
O2 U1 O1 89.1(6) . .
O2 U1 O1 90.9(6) 3_655 .
O1 U1 O1 180.0(7) 3_655 .
O2 U1 Br1 90.8(5) . .
O2 U1 Br1 89.2(5) 3_655 .
O1 U1 Br1 92.3(3) 3_655 .
O1 U1 Br1 87.7(3) . .
O2 U1 Br1 89.2(5) . 3_655
O2 U1 Br1 90.8(5) 3_655 3_655
O1 U1 Br1 87.7(3) 3_655 3_655
O1 U1 Br1 92.3(3) . 3_655
Br1 U1 Br1 180.00(9) . 3_655

loop_
_geom_bond_atom_site_label_1
_geom_bond_atom_site_label_2
_geom_bond_distance
_geom_bond_site_symmetry_2
C1 C2 1.40(3) .
C1 C6 1.41(3) .
C1 P1 1.79(2) .
C2 C3 1.37(3) .
C2 H2 0.9500 .
C3 C4 1.38(4) .
C3 H3 0.9500 .
C4 C5 1.37(4) .
C4 H4 0.9500 .
C5 C6 1.43(3) .
C5 H5 0.9500 .
C6 H6 0.9500 .
C7 C12 1.36(3) .
C7 C8 1.43(3) .
C7 P1 1.782(19) .
C8 C9 1.41(3) .
C8 H8 0.9500 .
C9 C10 1.39(4) .
C9 H9 0.9500 .
C10 C11 1.41(4) .
C10 H10 0.9500 .
C11 C12 1.40(3) .
C11 H11 0.9500 .
C12 H12 0.9500 .
C13 C18 1.39(3) .
C13 C14 1.42(3) .
C13 P1 1.787(19) .
C14 C15 1.35(3) .
C14 H14 0.9500 .
C15 C16 1.36(4) .
C15 H15 0.9500 .
C16 C17 1.42(4) .
C16 H16 0.9500 .
C17 C18 1.34(3) .
C17 H17 0.9500 .
C18 H18 0.9500 .
Br1 U1 2.837(2) .
O1 P1 1.523(14) .
O1 U1 2.306(15) .
O2 U1 1.751(12) .
U1 O2 1.751(12) 3_655
U1 O1 2.306(15) 3_655
U1 Br1 2.837(2) 3_655
